data_7008327
loop_
_publ_author_name
'Conway, Ben'
'Hevia, Eva'
'Kennedy, Alan R.'
'Mulvey, Robert E.'
'Weatherstone, Susan'

_publ_section_title
;
 Synthesis and characterisation of a series of alkylmagnesium amide and
 related oxygen-contaminated "alkoxy" compounds.
;
_journal_issue 8
_journal_name_full 'Dalton transactions (Cambridge, England : 2003)'
_journal_page_first 1532
_journal_page_last 1544
_journal_paper_doi 10.1039/b501502b
_journal_year 2005
_chemical_formula_sum 'C26 H54 Mg2 N2'
_chemical_formula_weight 443.33
_chemical_name_systematic
;
?
;
_space_group_IT_number 4
_symmetry_cell_setting monoclinic
_symmetry_space_group_name_Hall 'P 2yb'
_symmetry_space_group_name_H-M 'P 1 21 1'
_atom_sites_solution_hydrogens geom
_atom_sites_solution_primary direct
_atom_sites_solution_secondary difmap
_audit_creation_method SHELXL-97
_cell_angle_alpha 90.00
_cell_angle_beta 104.499(3)
_cell_angle_gamma 90.00
_cell_formula_units_Z 4
_cell_length_a 10.8336(6)
_cell_length_b 15.9434(10)
_cell_length_c 16.5771(7)
_cell_measurement_reflns_used 6284
_cell_measurement_temperature 123(2)
_cell_measurement_theta_max 27.10
_cell_measurement_theta_min 1.00
_cell_volume 2772.1(3)
_computing_data_collection 'Denzo & Collect'
_computing_structure_refinement 'SHELXL-97 (Sheldrick, 1997)'
_diffrn_ambient_temperature 123(2)
_diffrn_measured_fraction_theta_full 1.000
_diffrn_measured_fraction_theta_max 1.000
_diffrn_measurement_device_type 'Nonius Kappa CCD'
_diffrn_measurement_method 'phi and omega scans'
_diffrn_radiation_monochromator graphite
_diffrn_radiation_source 'fine-focus sealed tube'
_diffrn_radiation_type MoK\a
_diffrn_radiation_wavelength 0.71073
_diffrn_reflns_av_R_equivalents 0.0545
_diffrn_reflns_av_sigmaI/netI 0.0856
_diffrn_reflns_limit_h_max 13
_diffrn_reflns_limit_h_min -13
_diffrn_reflns_limit_k_max 19
_diffrn_reflns_limit_k_min -19
_diffrn_reflns_limit_l_max 20
_diffrn_reflns_limit_l_min -20
_diffrn_reflns_number 10901
_diffrn_reflns_theta_full 26.00
_diffrn_reflns_theta_max 26.00
_diffrn_reflns_theta_min 1.80
_diffrn_standards_decay_% 0
_diffrn_standards_number 0
_exptl_absorpt_coefficient_mu 0.101
_exptl_absorpt_correction_type none
_exptl_crystal_colour colourless
_exptl_crystal_density_diffrn 1.062
_exptl_crystal_density_method 'not measured'
_exptl_crystal_description lump
_exptl_crystal_F_000 992
_exptl_crystal_size_max 0.35
_exptl_crystal_size_mid 0.30
_exptl_crystal_size_min 0.20
_refine_diff_density_max 0.908
_refine_diff_density_min -0.265
_refine_diff_density_rms 0.092
_refine_ls_extinction_method none
_refine_ls_goodness_of_fit_ref 1.005
_refine_ls_hydrogen_treatment constr
_refine_ls_matrix_type full
_refine_ls_number_parameters 561
_refine_ls_number_reflns 5666
_refine_ls_number_restraints 1
_refine_ls_restrained_S_all 1.005
_refine_ls_R_factor_all 0.1579
_refine_ls_R_factor_gt 0.0864
_refine_ls_shift/su_max 0.001
_refine_ls_shift/su_mean 0.000
_refine_ls_structure_factor_coef Fsqd
_refine_ls_weighting_details 'calc w=1/[\s^2^(Fo^2^)+(0.1667P)^2^] where P=(Fo^2^+2Fc^2^)/3'
_refine_ls_weighting_scheme calc
_refine_ls_wR_factor_gt 0.2188
_refine_ls_wR_factor_ref 0.2672
_reflns_number_gt 3040
_reflns_number_total 5666
_reflns_threshold_expression I>2sigma(I)
_cod_data_source_file b501502b.txt
_cod_data_source_block grem120
_cod_depositor_comments
;
The following automatic conversions were performed:
'_symmetry_cell_setting' value 'MONOCLINIC' changed to 'monoclinic'
according to '/home/saulius/struct/CIF-dictionaries/cif_core.dic'
dictionary named 'cif_core.dic' version 2.4.1 from 2010-06-29.

Automatic conversion script
Id: cif_fix_enum 1527 2010-12-29 10:47:43Z saulius 
;
_cod_original_sg_symbol_H-M P21
_cod_database_code 7008327

loop_
_symmetry_equiv_pos_as_xyz
'x, y, z'
'-x, y+1/2, -z'

loop_
_atom_site_label
_atom_site_type_symbol
_atom_site_fract_x
_atom_site_fract_y
_atom_site_fract_z
_atom_site_U_iso_or_equiv
_atom_site_adp_type
_atom_site_occupancy
_atom_site_symmetry_multiplicity
_atom_site_calc_flag
_atom_site_refinement_flags
_atom_site_disorder_assembly
_atom_site_disorder_group
Mg1 Mg 0.7103(3) -0.08072(17) -0.58276(15) 0.0230(7) Uani 1 1 d . . .
Mg2 Mg 0.5388(2) -0.21198(18) -0.66717(14) 0.0222(7) Uani 1 1 d . A .
Mg3 Mg 0.2032(3) -0.07864(18) -0.08403(15) 0.0240(7) Uani 1 1 d . D .
Mg4 Mg 0.0448(2) -0.21783(17) -0.16894(14) 0.0215(7) Uani 1 1 d . . .
N1 N 0.7294(6) -0.1756(5) -0.6698(4) 0.0250(19) Uani 1 1 d . . .
N2 N 0.5259(6) -0.1181(5) -0.5795(4) 0.0215(17) Uani 1 1 d . A .
N3 N 0.2348(6) -0.1738(5) -0.1679(4) 0.0242(18) Uani 1 1 d . . .
N4 N 0.0186(6) -0.1200(5) -0.0880(4) 0.0222(17) Uani 1 1 d . . .
C1 C 0.8353(11) 0.0209(8) -0.5245(6) 0.045(3) Uani 1 1 d . . .
C2 C 0.9678(9) 0.0092(8) -0.5365(5) 0.048(3) Uani 1 1 d . . .
H2A H 0.9643 0.0104 -0.5961 0.073 Uiso 1 1 calc R . .
H2B H 1.0019 -0.0449 -0.5130 0.073 Uiso 1 1 calc R . .
H2C H 1.0231 0.0545 -0.5082 0.073 Uiso 1 1 calc R . .
C3 C 0.8491(12) 0.0334(8) -0.4324(5) 0.070(4) Uani 1 1 d . . .
H3A H 0.8985 -0.0131 -0.4014 0.105 Uiso 1 1 calc R . .
H3B H 0.7645 0.0349 -0.4212 0.105 Uiso 1 1 calc R . .
H3C H 0.8934 0.0864 -0.4147 0.105 Uiso 1 1 calc R . .
C4 C 0.7883(10) 0.1059(6) -0.5672(6) 0.048(3) Uani 1 1 d . . .
H4A H 0.8496 0.1501 -0.5435 0.072 Uiso 1 1 calc R . .
H4B H 0.7049 0.1198 -0.5576 0.072 Uiso 1 1 calc R . .
H4C H 0.7807 0.1015 -0.6272 0.072 Uiso 1 1 calc R . .
C5 C 0.4069(9) -0.3074(6) -0.7320(5) 0.034(2) Uani 1 1 d . . .
C6 C 0.4645(16) -0.3960(11) -0.7210(11) 0.064(5) Uiso 0.694(19) 1 d P A 1
H6A H 0.4758 -0.4141 -0.6631 0.096 Uiso 0.694(19) 1 calc PR A 1
H6B H 0.5474 -0.3956 -0.7347 0.096 Uiso 0.694(19) 1 calc PR A 1
H6C H 0.4071 -0.4350 -0.7581 0.096 Uiso 0.694(19) 1 calc PR A 1
C7 C 0.3842(15) -0.2960(11) -0.8288(8) 0.048(4) Uiso 0.694(19) 1 d P A 1
H7A H 0.3243 -0.3388 -0.8576 0.072 Uiso 0.694(19) 1 calc PR A 1
H7B H 0.4655 -0.3020 -0.8441 0.072 Uiso 0.694(19) 1 calc PR A 1
H7C H 0.3488 -0.2402 -0.8449 0.072 Uiso 0.694(19) 1 calc PR A 1
C8 C 0.2795(17) -0.3042(13) -0.7024(10) 0.061(5) Uiso 0.694(19) 1 d P A 1
H8A H 0.2338 -0.3574 -0.7157 0.091 Uiso 0.694(19) 1 calc PR A 1
H8B H 0.2258 -0.2583 -0.7310 0.091 Uiso 0.694(19) 1 calc PR A 1
H8C H 0.2997 -0.2948 -0.6421 0.091 Uiso 0.694(19) 1 calc PR A 1
C9 C 0.8200(9) -0.2470(6) -0.6356(5) 0.032(2) Uani 1 1 d . A .
C10 C 0.8578(12) -0.2953(8) -0.7067(7) 0.071(4) Uani 1 1 d . . .
H10A H 0.9142 -0.3428 -0.6833 0.085 Uiso 1 1 calc R . .
H10B H 0.7805 -0.3181 -0.7457 0.085 Uiso 1 1 calc R . .
C11 C 0.9275(10) -0.2355(8) -0.7539(7) 0.056(3) Uani 1 1 d . . .
H11A H 1.0198 -0.2366 -0.7263 0.068 Uiso 1 1 calc R . .
H11B H 0.9166 -0.2567 -0.8114 0.068 Uiso 1 1 calc R . .
C12 C 0.8830(9) -0.1476(8) -0.7581(6) 0.059(3) Uani 1 1 d . . .
H12A H 0.8905 -0.1225 -0.8113 0.070 Uiso 1 1 calc R . .
H12B H 0.9385 -0.1153 -0.7120 0.070 Uiso 1 1 calc R . .
C13 C 0.7449(9) -0.1407(7) -0.7521(6) 0.034(2) Uani 1 1 d . . .
C14 C 0.7469(10) -0.3119(7) -0.5954(6) 0.052(3) Uani 1 1 d . . .
H14A H 0.8069 -0.3523 -0.5622 0.079 Uiso 1 1 d R A .
H14B H 0.6855 -0.3417 -0.6397 0.079 Uiso 1 1 d R . .
H14C H 0.7013 -0.2828 -0.5595 0.079 Uiso 1 1 d R . .
C15 C 0.9311(9) -0.2169(7) -0.5685(6) 0.061(3) Uani 1 1 d . . .
H15A H 0.9765 -0.1730 -0.5909 0.092 Uiso 1 1 calc R A .
H15B H 0.9891 -0.2639 -0.5486 0.092 Uiso 1 1 calc R . .
H15C H 0.9005 -0.1942 -0.5221 0.092 Uiso 1 1 calc R . .
C16 C 0.7163(10) -0.0431(6) -0.7510(6) 0.050(3) Uani 1 1 d . . .
H16A H 0.6270 -0.0345 -0.7505 0.075 Uiso 1 1 d R . .
H16B H 0.7327 -0.0167 -0.8007 0.075 Uiso 1 1 d R . .
H16C H 0.7718 -0.0178 -0.7010 0.075 Uiso 1 1 d R . .
C17 C 0.6558(9) -0.1730(7) -0.8264(5) 0.053(3) Uani 1 1 d . . .
H17A H 0.6705 -0.2332 -0.8317 0.080 Uiso 1 1 calc R . .
H17B H 0.6685 -0.1436 -0.8756 0.080 Uiso 1 1 calc R . .
H17C H 0.5683 -0.1640 -0.8219 0.080 Uiso 1 1 calc R . .
C18 C 0.5216(9) -0.1475(7) -0.4937(5) 0.032(2) Uani 1 1 d . . .
C19 C 0.4596(10) -0.0773(7) -0.4476(5) 0.053(3) Uani 1 1 d . C .
H19A H 0.4632 -0.0970 -0.3904 0.064 Uiso 1 1 calc R . .
H19B H 0.5121 -0.0259 -0.4428 0.064 Uiso 1 1 calc R . .
C20 C 0.3207(11) -0.0545(9) -0.4905(5) 0.063(4) Uani 1 1 d . . .
H20A H 0.3051 0.0054 -0.4807 0.076 Uiso 1 1 calc R B 1
H20B H 0.2618 -0.0887 -0.4671 0.076 Uiso 1 1 calc R B 1
C21 C 0.2948(9) -0.0725(7) -0.5924(6) 0.030(2) Uiso 0.75 1 d P C 1
H21A H 0.2639 -0.1307 -0.6048 0.036 Uiso 0.75 1 calc PR C 1
H21B H 0.2281 -0.0339 -0.6235 0.036 Uiso 0.75 1 calc PR C 1
C22 C 0.4158(9) -0.0600(7) -0.6203(5) 0.037(3) Uani 1 1 d . . .
C23 C 0.6603(9) -0.1570(7) -0.4413(5) 0.052(3) Uani 1 1 d . . .
H23A H 0.6605 -0.1829 -0.3876 0.077 Uiso 1 1 d R . .
H23B H 0.7019 -0.1020 -0.4317 0.077 Uiso 1 1 d R . .
H23C H 0.7067 -0.1930 -0.4716 0.077 Uiso 1 1 d R . .
C24 C 0.4547(10) -0.2280(6) -0.4922(5) 0.049(3) Uani 1 1 d . . .
H24A H 0.3656 -0.2224 -0.5238 0.074 Uiso 1 1 calc R . .
H24B H 0.4579 -0.2432 -0.4344 0.074 Uiso 1 1 calc R . .
H24C H 0.4963 -0.2719 -0.5174 0.074 Uiso 1 1 calc R . .
C25 C 0.3790(9) -0.0719(8) -0.7134(6) 0.059(3) Uani 1 1 d . A .
H25A H 0.3467 -0.1289 -0.7269 0.088 Uiso 1 1 d R . .
H25B H 0.4546 -0.0631 -0.7348 0.088 Uiso 1 1 d R . .
H25C H 0.3130 -0.0313 -0.7392 0.088 Uiso 1 1 d R . .
C26 C 0.4598(10) 0.0348(7) -0.6091(7) 0.066(3) Uani 1 1 d . C .
H26A H 0.3858 0.0714 -0.6290 0.100 Uiso 1 1 calc R . .
H26B H 0.5226 0.0455 -0.6414 0.100 Uiso 1 1 calc R . .
H26C H 0.4982 0.0461 -0.5500 0.100 Uiso 1 1 calc R . .
C27 C 0.3248(9) 0.0216(7) -0.0184(5) 0.032(2) Uani 1 1 d . . .
C28 C 0.4426(18) 0.0358(15) -0.0542(13) 0.034(5) Uiso 0.54(4) 1 d P D 1
H28A H 0.4145 0.0573 -0.1112 0.051 Uiso 0.54(4) 1 calc PR D 1
H28B H 0.4878 -0.0174 -0.0544 0.051 Uiso 0.54(4) 1 calc PR D 1
H28C H 0.4999 0.0766 -0.0194 0.051 Uiso 0.54(4) 1 calc PR D 1
C29 C 0.3745(19) -0.0002(14) 0.0719(10) 0.034(5) Uiso 0.54(4) 1 d P D 1
H29A H 0.4247 0.0468 0.1012 0.052 Uiso 0.54(4) 1 calc PR D 1
H29B H 0.4285 -0.0502 0.0771 0.052 Uiso 0.54(4) 1 calc PR D 1
H29C H 0.3027 -0.0114 0.0965 0.052 Uiso 0.54(4) 1 calc PR D 1
C30 C 0.2600(18) 0.1081(11) -0.0240(14) 0.035(5) Uiso 0.54(4) 1 d P D 1
H30A H 0.3207 0.1493 0.0071 0.053 Uiso 0.54(4) 1 calc PR D 1
H30B H 0.1860 0.1047 -0.0001 0.053 Uiso 0.54(4) 1 calc PR D 1
H30C H 0.2319 0.1253 -0.0825 0.053 Uiso 0.54(4) 1 calc PR D 1
C31 C -0.0763(9) -0.3222(6) -0.2279(5) 0.029(2) Uani 1 1 d . . .
C32 C -0.0895(9) -0.3243(7) -0.3219(5) 0.047(3) Uani 1 1 d . . .
H32A H -0.1476 -0.3697 -0.3469 0.070 Uiso 1 1 calc R . .
H32B H -0.0057 -0.3340 -0.3326 0.070 Uiso 1 1 calc R . .
H32C H -0.1237 -0.2706 -0.3464 0.070 Uiso 1 1 calc R . .
C33 C -0.0182(11) -0.4080(7) -0.1932(7) 0.064(3) Uani 1 1 d . . .
H33A H -0.0101 -0.4102 -0.1330 0.096 Uiso 1 1 calc R . .
H33B H 0.0662 -0.4143 -0.2041 0.096 Uiso 1 1 calc R . .
H33C H -0.0740 -0.4534 -0.2206 0.096 Uiso 1 1 calc R . .
C34 C -0.2113(10) -0.3152(8) -0.2168(6) 0.053(3) Uani 1 1 d . . .
H34A H -0.2514 -0.2641 -0.2442 0.079 Uiso 1 1 calc R . .
H34B H -0.2082 -0.3128 -0.1573 0.079 Uiso 1 1 calc R . .
H34C H -0.2610 -0.3642 -0.2418 0.079 Uiso 1 1 calc R . .
C35 C 0.3419(8) -0.2316(6) -0.1262(5) 0.029(2) Uani 1 1 d . D .
C36 C 0.4609(8) -0.2130(8) -0.1572(6) 0.062(3) Uani 1 1 d . . .
H36A H 0.4859 -0.1538 -0.1445 0.075 Uiso 1 1 calc R . .
H36B H 0.5317 -0.2487 -0.1260 0.075 Uiso 1 1 calc R . .
C37 C 0.4456(9) -0.2268(9) -0.2439(6) 0.049(3) Uani 1 1 d . . .
H37A H 0.4699 -0.2854 -0.2527 0.059 Uiso 1 1 calc R . .
H37B H 0.5041 -0.1892 -0.2642 0.059 Uiso 1 1 calc R . .
C38 C 0.3062(9) -0.2110(7) -0.2961(5) 0.052(3) Uani 1 1 d . . .
H38A H 0.3080 -0.1901 -0.3521 0.062 Uiso 1 1 calc R . .
H38B H 0.2586 -0.2646 -0.3034 0.062 Uiso 1 1 calc R . .
C39 C 0.2390(10) -0.1491(7) -0.2553(6) 0.034(2) Uani 1 1 d . . .
C40 C 0.3778(9) -0.2106(7) -0.0314(5) 0.051(3) Uani 1 1 d . . .
H40A H 0.3970 -0.1506 -0.0233 0.076 Uiso 1 1 d R D .
H40B H 0.4532 -0.2434 -0.0041 0.076 Uiso 1 1 d R . .
H40C H 0.3069 -0.2250 -0.0071 0.076 Uiso 1 1 d R . .
C41 C 0.3070(9) -0.3219(7) -0.1375(5) 0.050(3) Uani 1 1 d . . .
H41A H 0.3846 -0.3561 -0.1236 0.075 Uiso 1 1 calc R D .
H41B H 0.2612 -0.3320 -0.1956 0.075 Uiso 1 1 calc R . .
H41C H 0.2523 -0.3370 -0.1008 0.075 Uiso 1 1 calc R . .
C42 C 0.2975(9) -0.0598(7) -0.2562(6) 0.050(3) Uani 1 1 d . . .
H42A H 0.2499 -0.0196 -0.2309 0.074 Uiso 1 1 calc R . .
H42B H 0.2924 -0.0431 -0.3138 0.074 Uiso 1 1 calc R . .
H42C H 0.3869 -0.0605 -0.2245 0.074 Uiso 1 1 calc R . .
C43 C 0.1000(9) -0.1439(7) -0.3125(5) 0.047(3) Uani 1 1 d . . .
H43A H 0.0642 -0.2007 -0.3177 0.070 Uiso 1 1 d R . .
H43B H 0.1020 -0.1229 -0.3677 0.070 Uiso 1 1 d R . .
H43C H 0.0471 -0.1068 -0.2880 0.070 Uiso 1 1 d R . .
C44 C -0.0036(8) -0.1594(7) -0.0093(5) 0.026(2) Uani 1 1 d . . .
C45 C -0.1459(8) -0.1532(6) -0.0063(5) 0.041(2) Uani 1 1 d . . .
H45A H -0.1561 -0.1815 0.0448 0.050 Uiso 1 1 calc R . .
H45B H -0.1990 -0.1836 -0.0548 0.050 Uiso 1 1 calc R . .
C46 C -0.1964(9) -0.0614(8) -0.0072(6) 0.050(3) Uani 1 1 d . . .
H46A H -0.1802 -0.0399 0.0506 0.060 Uiso 1 1 calc R . .
H46B H -0.2895 -0.0602 -0.0322 0.060 Uiso 1 1 calc R . .
C47 C -0.1265(8) -0.0046(6) -0.0593(5) 0.040(2) Uani 1 1 d . . .
H47A H -0.1857 0.0401 -0.0867 0.048 Uiso 1 1 calc R . .
H47B H -0.0528 0.0227 -0.0208 0.048 Uiso 1 1 calc R . .
C48 C -0.0782(9) -0.0535(7) -0.1272(5) 0.035(3) Uani 1 1 d . D .
C49 C 0.0282(8) -0.2523(6) -0.0084(5) 0.036(2) Uani 1 1 d . . .
H49A H 0.1120 -0.2594 -0.0199 0.054 Uiso 1 1 d R . .
H49B H -0.0367 -0.2807 -0.0516 0.054 Uiso 1 1 d R . .
H49C H 0.0295 -0.2766 0.0461 0.054 Uiso 1 1 d R . .
C50 C 0.0815(9) -0.1190(6) 0.0674(5) 0.042(2) Uani 1 1 d . . .
H50A H 0.0644 -0.1441 0.1175 0.064 Uiso 1 1 calc R . .
H50B H 0.0640 -0.0586 0.0668 0.064 Uiso 1 1 calc R . .
H50C H 0.1711 -0.1281 0.0676 0.064 Uiso 1 1 calc R . .
C51 C -0.1905(9) -0.0842(7) -0.1967(6) 0.055(3) Uani 1 1 d . . .
H51A H -0.1584 -0.1086 -0.2417 0.083 Uiso 1 1 calc R . .
H51B H -0.2467 -0.0368 -0.2184 0.083 Uiso 1 1 calc R . .
H51C H -0.2383 -0.1267 -0.1745 0.083 Uiso 1 1 calc R . .
C52 C -0.0065(8) 0.0161(6) -0.1640(6) 0.044(2) Uani 1 1 d . . .
H52A H 0.0568 0.0436 -0.1191 0.065 Uiso 1 1 d R D .
H52B H -0.0682 0.0577 -0.1933 0.065 Uiso 1 1 d R . .
H52C H 0.0364 -0.0098 -0.2032 0.065 Uiso 1 1 d R . .
C7A C 0.318(3) -0.2757(18) -0.8121(16) 0.039(8) Uiso 0.306(19) 1 d P A 2
H7A1 H 0.2627 -0.3216 -0.8392 0.058 Uiso 0.306(19) 1 calc PR A 2
H7A2 H 0.3682 -0.2550 -0.8496 0.058 Uiso 0.306(19) 1 calc PR A 2
H7A3 H 0.2652 -0.2301 -0.7993 0.058 Uiso 0.306(19) 1 calc PR A 2
C6A C 0.481(3) -0.374(2) -0.775(2) 0.061(11) Uiso 0.306(19) 1 d P A 2
H6A1 H 0.5328 -0.4109 -0.7315 0.092 Uiso 0.306(19) 1 calc PR A 2
H6A2 H 0.5368 -0.3449 -0.8035 0.092 Uiso 0.306(19) 1 calc PR A 2
H6A3 H 0.4194 -0.4084 -0.8146 0.092 Uiso 0.306(19) 1 calc PR A 2
C8A C 0.333(3) -0.351(2) -0.6800(17) 0.039(8) Uiso 0.306(19) 1 d P A 2
H8A1 H 0.2963 -0.3097 -0.6490 0.058 Uiso 0.306(19) 1 calc PR A 2
H8A2 H 0.3895 -0.3888 -0.6407 0.058 Uiso 0.306(19) 1 calc PR A 2
H8A3 H 0.2642 -0.3839 -0.7160 0.058 Uiso 0.306(19) 1 calc PR A 2
C30A C 0.286(2) 0.1067(15) -0.0560(18) 0.045(7) Uiso 0.46(4) 1 d P D 2
H30D H 0.1954 0.1159 -0.0603 0.068 Uiso 0.46(4) 1 calc PR D 2
H30E H 0.3019 0.1094 -0.1117 0.068 Uiso 0.46(4) 1 calc PR D 2
H30F H 0.3364 0.1501 -0.0205 0.068 Uiso 0.46(4) 1 calc PR D 2
C29A C 0.338(3) 0.030(2) 0.0717(15) 0.069(9) Uiso 0.46(4) 1 d P D 2
H29D H 0.4086 0.0684 0.0955 0.103 Uiso 0.46(4) 1 calc PR D 2
H29E H 0.3550 -0.0248 0.0984 0.103 Uiso 0.46(4) 1 calc PR D 2
H29F H 0.2587 0.0531 0.0813 0.103 Uiso 0.46(4) 1 calc PR D 2
C28A C 0.4607(19) 0.0121(16) -0.0320(13) 0.021(5) Uiso 0.46(4) 1 d P D 2
H28D H 0.4575 0.0208 -0.0911 0.032 Uiso 0.46(4) 1 calc PR D 2
H28E H 0.4931 -0.0443 -0.0153 0.032 Uiso 0.46(4) 1 calc PR D 2
H28F H 0.5174 0.0538 0.0016 0.032 Uiso 0.46(4) 1 calc PR D 2
C21A C 0.392(3) 0.0009(18) -0.5484(15) 0.019(6) Uiso 0.25 1 d P C 2
H21C H 0.3372 0.0488 -0.5733 0.023 Uiso 0.25 1 calc PR C 2
H21D H 0.4735 0.0230 -0.5144 0.023 Uiso 0.25 1 calc PR C 2

loop_
_atom_site_aniso_label
_atom_site_aniso_U_11
_atom_site_aniso_U_22
_atom_site_aniso_U_33
_atom_site_aniso_U_23
_atom_site_aniso_U_13
_atom_site_aniso_U_12
Mg1 0.0267(17) 0.0196(18) 0.0231(14) -0.0035(12) 0.0068(13) -0.0022(14)
Mg2 0.0188(15) 0.027(2) 0.0217(14) 0.0012(13) 0.0062(12) -0.0020(14)
Mg3 0.0210(16) 0.0222(18) 0.0288(15) -0.0016(13) 0.0062(13) 0.0023(14)
Mg4 0.0199(15) 0.0201(19) 0.0246(14) 0.0025(12) 0.0057(12) -0.0016(14)
N1 0.020(4) 0.034(5) 0.025(3) 0.004(3) 0.012(3) 0.007(4)
N2 0.030(4) 0.014(4) 0.021(3) -0.002(3) 0.007(3) 0.005(3)
N3 0.018(4) 0.036(5) 0.021(3) 0.005(3) 0.009(3) 0.004(3)
N4 0.022(4) 0.016(4) 0.030(4) 0.001(3) 0.010(3) 0.003(3)
C1 0.048(6) 0.046(7) 0.042(5) -0.021(5) 0.014(5) -0.010(5)
C2 0.033(5) 0.059(7) 0.055(6) -0.022(5) 0.013(4) -0.036(5)
C3 0.109(10) 0.049(8) 0.045(6) -0.009(5) 0.006(6) -0.045(7)
C4 0.057(6) 0.026(5) 0.056(6) -0.008(4) 0.005(5) -0.013(4)
C5 0.027(5) 0.025(6) 0.044(5) 0.006(4) -0.001(4) -0.006(4)
C9 0.043(5) 0.022(6) 0.029(4) -0.002(4) 0.007(4) 0.017(4)
C10 0.079(8) 0.051(7) 0.081(8) 0.006(6) 0.019(6) 0.038(6)
C11 0.042(6) 0.057(9) 0.084(7) -0.001(7) 0.042(5) 0.009(6)
C12 0.041(6) 0.083(9) 0.056(6) 0.006(6) 0.020(5) -0.007(6)
C13 0.032(5) 0.041(7) 0.033(5) 0.003(4) 0.018(4) 0.002(5)
C14 0.062(7) 0.041(6) 0.054(6) 0.014(5) 0.015(5) 0.021(5)
C15 0.044(6) 0.055(7) 0.068(6) -0.003(6) -0.016(5) 0.026(5)
C16 0.058(7) 0.040(6) 0.056(6) 0.010(5) 0.021(5) 0.002(5)
C17 0.055(6) 0.063(7) 0.037(5) 0.006(5) 0.003(5) -0.017(6)
C18 0.036(5) 0.045(7) 0.020(4) 0.004(4) 0.017(4) 0.007(5)
C19 0.091(8) 0.042(6) 0.034(5) -0.001(4) 0.030(5) 0.003(6)
C20 0.073(8) 0.088(11) 0.038(5) 0.018(6) 0.031(5) 0.044(8)
C22 0.030(5) 0.040(7) 0.039(5) 0.002(5) 0.006(4) 0.014(5)
C23 0.066(7) 0.052(7) 0.033(5) 0.015(5) 0.007(5) -0.005(6)
C24 0.080(7) 0.021(5) 0.039(5) 0.014(4) -0.002(5) -0.010(5)
C25 0.042(6) 0.075(8) 0.065(6) 0.032(6) 0.024(5) 0.022(6)
C26 0.058(7) 0.036(6) 0.096(8) 0.006(6) 0.001(6) 0.015(5)
C27 0.033(5) 0.040(6) 0.024(4) -0.014(4) 0.009(4) -0.006(5)
C31 0.029(5) 0.024(6) 0.034(5) 0.008(4) 0.005(4) -0.006(4)
C32 0.031(5) 0.069(8) 0.039(5) -0.032(5) 0.007(4) -0.028(5)
C33 0.060(7) 0.022(6) 0.109(9) -0.014(6) 0.018(7) -0.011(5)
C34 0.044(6) 0.044(7) 0.071(7) -0.017(5) 0.016(5) -0.019(5)
C35 0.026(5) 0.027(6) 0.036(5) -0.006(4) 0.011(4) 0.006(4)
C36 0.037(5) 0.083(8) 0.073(7) 0.031(6) 0.026(5) 0.024(5)
C37 0.043(6) 0.050(7) 0.062(6) -0.013(6) 0.028(5) -0.002(5)
C38 0.062(6) 0.050(6) 0.054(6) -0.002(5) 0.035(5) -0.004(5)
C39 0.040(5) 0.024(5) 0.049(5) 0.005(4) 0.028(4) 0.006(4)
C40 0.063(7) 0.038(6) 0.040(5) -0.004(4) -0.008(5) 0.012(5)
C41 0.053(6) 0.052(7) 0.046(5) 0.004(5) 0.015(5) 0.014(5)
C42 0.053(6) 0.047(7) 0.056(5) 0.001(5) 0.026(5) -0.007(5)
C43 0.055(6) 0.048(7) 0.036(5) 0.006(4) 0.010(4) -0.003(5)
C44 0.026(4) 0.031(6) 0.028(4) -0.005(4) 0.017(3) -0.003(4)
C45 0.035(5) 0.050(6) 0.048(5) -0.006(4) 0.027(4) 0.001(4)
C46 0.033(6) 0.067(9) 0.054(6) -0.014(6) 0.020(5) 0.019(6)
C47 0.039(5) 0.037(5) 0.047(5) -0.009(4) 0.015(4) 0.003(4)
C48 0.019(4) 0.044(7) 0.042(5) -0.004(5) 0.005(4) 0.015(4)
C49 0.042(5) 0.038(6) 0.028(4) 0.008(4) 0.009(4) 0.001(4)
C50 0.061(6) 0.038(6) 0.033(5) 0.000(4) 0.021(4) -0.005(5)
C51 0.052(6) 0.053(7) 0.053(6) 0.005(5) -0.005(5) 0.004(6)
C52 0.039(5) 0.031(5) 0.058(6) 0.014(4) 0.008(5) 0.007(4)

loop_
_atom_type_symbol
_atom_type_description
_atom_type_scat_dispersion_real
_atom_type_scat_dispersion_imag
_atom_type_scat_source
Mg Mg 0.0486 0.0363 'International Tables Vol C Tables 4.2.6.8 and 6.1.1.4'
N N 0.0061 0.0033 'International Tables Vol C Tables 4.2.6.8 and 6.1.1.4'
C C 0.0033 0.0016 'International Tables Vol C Tables 4.2.6.8 and 6.1.1.4'
H H 0.0000 0.0000 'International Tables Vol C Tables 4.2.6.8 and 6.1.1.4'

loop_
_geom_angle_atom_site_label_1
_geom_angle_atom_site_label_2
_geom_angle_atom_site_label_3
_geom_angle
_geom_angle_site_symmetry_1
_geom_angle_site_symmetry_3
_geom_angle_publ_flag
N2 Mg1 N1 94.0(3) . . ?
N2 Mg1 C1 133.7(4) . . ?
N1 Mg1 C1 132.2(4) . . ?
N2 Mg1 C23 58.2(3) . . ?
N1 Mg1 C23 109.2(3) . . ?
C1 Mg1 C23 100.4(3) . . ?
N2 Mg1 C16 109.8(3) . . ?
N1 Mg1 C16 57.4(3) . . ?
C1 Mg1 C16 96.5(4) . . ?
C23 Mg1 C16 163.2(3) . . ?
N2 Mg1 Mg2 46.5(2) . . ?
N1 Mg1 Mg2 47.5(2) . . ?
C1 Mg1 Mg2 177.5(3) . . ?
C23 Mg1 Mg2 81.8(2) . . ?
C16 Mg1 Mg2 81.4(2) . . ?
N2 Mg2 N1 93.0(3) . . ?
N2 Mg2 C5 133.3(4) . . ?
N1 Mg2 C5 133.7(4) . . ?
N2 Mg2 C14 107.3(3) . . ?
N1 Mg2 C14 58.9(3) . . ?
C5 Mg2 C14 99.9(4) . . ?
N2 Mg2 C25 58.9(3) . . ?
N1 Mg2 C25 107.9(3) . . ?
C5 Mg2 C25 97.9(3) . . ?
C14 Mg2 C25 162.2(4) . . ?
N2 Mg2 Mg1 46.0(2) . . ?
N1 Mg2 Mg1 47.0(2) . . ?
C5 Mg2 Mg1 178.4(3) . . ?
C14 Mg2 Mg1 81.6(3) . . ?
C25 Mg2 Mg1 80.5(2) . . ?
N4 Mg3 N3 93.7(3) . . ?
N4 Mg3 C27 134.4(3) . . ?
N3 Mg3 C27 131.9(3) . . ?
N4 Mg3 C52 59.6(3) . . ?
N3 Mg3 C52 108.7(3) . . ?
C27 Mg3 C52 99.2(4) . . ?
N4 Mg3 C40 109.7(3) . . ?
N3 Mg3 C40 57.9(2) . . ?
C27 Mg3 C40 96.8(3) . . ?
C52 Mg3 C40 163.9(3) . . ?
N4 Mg3 Mg4 46.2(2) . . ?
N3 Mg3 Mg4 47.4(2) . . ?
C27 Mg3 Mg4 178.1(3) . . ?
C52 Mg3 Mg4 82.7(2) . . ?
C40 Mg3 Mg4 81.4(2) . . ?
N4 Mg3 H40A 126.6 . . ?
N3 Mg3 H40A 70.5 . . ?
C27 Mg3 H40A 77.5 . . ?
C52 Mg3 H40A 173.6 . . ?
C40 Mg3 H40A 19.5 . . ?
Mg4 Mg3 H40A 100.7 . . ?
N4 Mg4 N3 92.0(3) . . ?
N4 Mg4 C31 132.8(4) . . ?
N3 Mg4 C31 135.2(4) . . ?
N4 Mg4 C49 59.1(3) . . ?
N3 Mg4 C49 110.3(3) . . ?
C31 Mg4 C49 95.9(3) . . ?
N4 Mg4 C43 108.3(3) . . ?
N3 Mg4 C43 58.4(2) . . ?
C31 Mg4 C43 99.7(3) . . ?
C49 Mg4 C43 164.4(3) . . ?
N4 Mg4 Mg3 45.3(2) . . ?
N3 Mg4 Mg3 46.6(2) . . ?
C31 Mg4 Mg3 177.7(3) . . ?
C49 Mg4 Mg3 81.9(2) . . ?
C43 Mg4 Mg3 82.4(2) . . ?
C9 N1 C13 113.8(7) . . ?
C9 N1 Mg1 116.2(5) . . ?
C13 N1 Mg1 113.5(6) . . ?
C9 N1 Mg2 108.9(6) . . ?
C13 N1 Mg2 116.0(5) . . ?
Mg1 N1 Mg2 85.5(3) . . ?
C18 N2 C22 113.5(7) . . ?
C18 N2 Mg1 111.5(5) . . ?
C22 N2 Mg1 117.3(6) . . ?
C18 N2 Mg2 116.8(6) . . ?
C22 N2 Mg2 107.7(5) . . ?
Mg1 N2 Mg2 87.5(3) . . ?
C35 N3 C39 113.2(7) . . ?
C35 N3 Mg3 111.4(5) . . ?
C39 N3 Mg3 119.0(6) . . ?
C35 N3 Mg4 115.2(6) . . ?
C39 N3 Mg4 109.4(5) . . ?
Mg3 N3 Mg4 85.9(3) . . ?
C48 N4 C44 114.6(7) . . ?
C48 N4 Mg3 110.2(6) . . ?
C44 N4 Mg3 117.3(5) . . ?
C48 N4 Mg4 115.4(5) . . ?
C44 N4 Mg4 108.3(6) . . ?
Mg3 N4 Mg4 88.4(3) . . ?
C2 C1 C3 107.0(9) . . ?
C2 C1 C4 105.2(10) . . ?
C3 C1 C4 106.4(9) . . ?
C2 C1 Mg1 110.9(7) . . ?
C3 C1 Mg1 116.1(8) . . ?
C4 C1 Mg1 110.5(6) . . ?
C1 C2 H2A 109.5 . . ?
C1 C2 H2B 109.5 . . ?
H2A C2 H2B 109.5 . . ?
C1 C2 H2C 109.5 . . ?
H2A C2 H2C 109.5 . . ?
H2B C2 H2C 109.5 . . ?
C1 C3 H3A 109.5 . . ?
C1 C3 H3B 109.5 . . ?
H3A C3 H3B 109.5 . . ?
C1 C3 H3C 109.5 . . ?
H3A C3 H3C 109.5 . . ?
H3B C3 H3C 109.5 . . ?
C1 C4 H4A 109.5 . . ?
C1 C4 H4B 109.5 . . ?
H4A C4 H4B 109.5 . . ?
C1 C4 H4C 109.5 . . ?
H4A C4 H4C 109.5 . . ?
H4B C4 H4C 109.5 . . ?
C8A C5 C7A 110.2(17) . . ?
C8A C5 C6 76.2(14) . . ?
C7A C5 C6 124.0(14) . . ?
C8A C5 C7 132.5(14) . . ?
C7A C5 C7 33.5(11) . . ?
C6 C5 C7 100.5(11) . . ?
C8A C5 C8 36.4(12) . . ?
C7A C5 C8 81.2(13) . . ?
C6 C5 C8 110.7(12) . . ?
C7 C5 C8 112.9(10) . . ?
C8A C5 C6A 110.1(19) . . ?
C7A C5 C6A 96.7(17) . . ?
C6 C5 C6A 37.4(13) . . ?
C7 C5 C6A 66.1(14) . . ?
C8 C5 C6A 137.2(17) . . ?
C8A C5 Mg2 115.0(12) . . ?
C7A C5 Mg2 113.2(12) . . ?
C6 C5 Mg2 112.8(8) . . ?
C7 C5 Mg2 109.8(8) . . ?
C8 C5 Mg2 109.9(9) . . ?
C6A C5 Mg2 110.1(14) . . ?
C5 C6 H6A 109.5 . . ?
C5 C6 H6B 109.5 . . ?
C5 C6 H6C 109.5 . . ?
C5 C7 H7A 109.5 . . ?
C5 C7 H7B 109.5 . . ?
C5 C7 H7C 109.5 . . ?
C5 C8 H8A 109.5 . . ?
C5 C8 H8B 109.5 . . ?
C5 C8 H8C 109.5 . . ?
C15 C9 N1 111.2(8) . . ?
C15 C9 C10 114.1(9) . . ?
N1 C9 C10 111.0(7) . . ?
C15 C9 C14 107.3(8) . . ?
N1 C9 C14 108.0(7) . . ?
C10 C9 C14 104.8(9) . . ?
C11 C10 C9 109.6(10) . . ?
C11 C10 H10A 109.8 . . ?
C9 C10 H10A 109.8 . . ?
C11 C10 H10B 109.8 . . ?
C9 C10 H10B 109.8 . . ?
H10A C10 H10B 108.2 . . ?
C12 C11 C10 114.5(9) . . ?
C12 C11 H11A 108.6 . . ?
C10 C11 H11A 108.6 . . ?
C12 C11 H11B 108.6 . . ?
C10 C11 H11B 108.6 . . ?
H11A C11 H11B 107.6 . . ?
C11 C12 C13 112.3(10) . . ?
C11 C12 H12A 109.2 . . ?
C13 C12 H12A 109.2 . . ?
C11 C12 H12B 109.2 . . ?
C13 C12 H12B 109.2 . . ?
H12A C12 H12B 107.9 . . ?
C17 C13 N1 115.5(8) . . ?
C17 C13 C12 111.9(9) . . ?
N1 C13 C12 111.2(8) . . ?
C17 C13 C16 105.5(8) . . ?
N1 C13 C16 106.3(8) . . ?
C12 C13 C16 105.6(9) . . ?
C9 C14 Mg2 83.1(5) . . ?
C9 C14 H14A 109.9 . . ?
Mg2 C14 H14A 166.3 . . ?
C9 C14 H14B 109.0 . . ?
Mg2 C14 H14B 68.4 . . ?
H14A C14 H14B 109.5 . . ?
C9 C14 H14C 109.5 . . ?
Mg2 C14 H14C 60.6 . . ?
H14A C14 H14C 109.5 . . ?
H14B C14 H14C 109.5 . . ?
C9 C15 H15A 109.5 . . ?
C9 C15 H15B 109.5 . . ?
H15A C15 H15B 109.5 . . ?
C9 C15 H15C 109.5 . . ?
H15A C15 H15C 109.5 . . ?
H15B C15 H15C 109.5 . . ?
C13 C16 Mg1 81.9(5) . . ?
C13 C16 H16A 109.5 . . ?
Mg1 C16 H16A 76.0 . . ?
C13 C16 H16B 109.5 . . ?
Mg1 C16 H16B 163.7 . . ?
H16A C16 H16B 109.5 . . ?
C13 C16 H16C 109.5 . . ?
Mg1 C16 H16C 54.7 . . ?
H16A C16 H16C 109.5 . . ?
H16B C16 H16C 109.5 . . ?
C13 C17 H17A 109.5 . . ?
C13 C17 H17B 109.5 . . ?
H17A C17 H17B 109.5 . . ?
C13 C17 H17C 109.5 . . ?
H17A C17 H17C 109.5 . . ?
H17B C17 H17C 109.5 . . ?
C24 C18 N2 114.6(8) . . ?
C24 C18 C23 108.5(8) . . ?
N2 C18 C23 107.8(7) . . ?
C24 C18 C19 109.5(8) . . ?
N2 C18 C19 110.5(8) . . ?
C23 C18 C19 105.5(8) . . ?
C20 C19 C18 115.2(8) . . ?
C20 C19 H19A 108.5 . . ?
C18 C19 H19A 108.5 . . ?
C20 C19 H19B 108.5 . . ?
C18 C19 H19B 108.5 . . ?
H19A C19 H19B 107.5 . . ?
C19 C20 C21A 81.4(12) . . ?
C19 C20 C21 109.0(8) . . ?
C21A C20 C21 58.8(10) . . ?
C19 C20 H20A 109.9 . . ?
C21A C20 H20A 72.5 . . ?
C21 C20 H20A 109.9 . . ?
C19 C20 H20B 109.9 . . ?
C21A C20 H20B 166.9 . . ?
C21 C20 H20B 109.9 . . ?
H20A C20 H20B 108.3 . . ?
C22 C21 C20 110.4(8) . . ?
C22 C21 H21A 109.6 . . ?
C20 C21 H21A 109.6 . . ?
C22 C21 H21B 109.6 . . ?
C20 C21 H21B 109.6 . . ?
H21A C21 H21B 108.1 . . ?
C25 C22 C21 105.7(8) . . ?
C25 C22 N2 110.7(8) . . ?
C21 C22 N2 115.3(8) . . ?
C25 C22 C26 103.6(9) . . ?
C21 C22 C26 110.5(9) . . ?
N2 C22 C26 110.4(7) . . ?
C25 C22 C21A 141.7(13) . . ?
C21 C22 C21A 62.5(11) . . ?
N2 C22 C21A 107.0(11) . . ?
C26 C22 C21A 55.8(11) . . ?
C18 C23 Mg1 81.5(5) . . ?
C18 C23 H23A 109.4 . . ?
Mg1 C23 H23A 169.1 . . ?
C18 C23 H23B 110.3 . . ?
Mg1 C23 H23B 64.7 . . ?
H23A C23 H23B 109.5 . . ?
C18 C23 H23C 108.7 . . ?
Mg1 C23 H23C 66.1 . . ?
H23A C23 H23C 109.5 . . ?
H23B C23 H23C 109.5 . . ?
C18 C24 H24A 109.5 . . ?
C18 C24 H24B 109.5 . . ?
H24A C24 H24B 109.5 . . ?
C18 C24 H24C 109.5 . . ?
H24A C24 H24C 109.5 . . ?
H24B C24 H24C 109.5 . . ?
C22 C25 Mg2 80.4(6) . . ?
C22 C25 H25A 109.7 . . ?
Mg2 C25 H25A 59.0 . . ?
C22 C25 H25B 108.8 . . ?
Mg2 C25 H25B 72.5 . . ?
H25A C25 H25B 109.5 . . ?
C22 C25 H25C 109.9 . . ?
Mg2 C25 H25C 167.4 . . ?
H25A C25 H25C 109.5 . . ?
H25B C25 H25C 109.5 . . ?
C22 C26 H26A 109.5 . . ?
C22 C26 H26B 109.5 . . ?
H26A C26 H26B 109.5 . . ?
C22 C26 H26C 109.5 . . ?
H26A C26 H26C 109.5 . . ?
H26B C26 H26C 109.5 . . ?
C29A C27 C29 24.3(14) . . ?
C29A C27 C30A 106.3(16) . . ?
C29 C27 C30A 127.8(13) . . ?
C29A C27 C30 84.4(15) . . ?
C29 C27 C30 108.1(11) . . ?
C30A C27 C30 25.1(10) . . ?
C29A C27 C28A 107.6(15) . . ?
C29 C27 C28A 90.3(11) . . ?
C30A C27 C28A 101.7(14) . . ?
C30 C27 C28A 120.9(13) . . ?
C29A C27 C28 119.6(14) . . ?
C29 C27 C28 106.9(11) . . ?
C30A C27 C28 83.1(13) . . ?
C30 C27 C28 104.6(12) . . ?
C28A C27 C28 19.6(9) . . ?
C29A C27 Mg3 117.9(13) . . ?
C29 C27 Mg3 110.5(10) . . ?
C30A C27 Mg3 112.5(10) . . ?
C30 C27 Mg3 114.7(8) . . ?
C28A C27 Mg3 109.5(9) . . ?
C28 C27 Mg3 111.7(8) . . ?
C27 C28 H28A 109.5 . . ?
C27 C28 H28B 109.5 . . ?
C27 C28 H28C 109.5 . . ?
C27 C29 H29A 109.5 . . ?
C27 C29 H29B 109.5 . . ?
C27 C29 H29C 109.5 . . ?
C27 C30 H30A 109.5 . . ?
C27 C30 H30B 109.5 . . ?
C27 C30 H30C 109.5 . . ?
C34 C31 C32 106.1(8) . . ?
C34 C31 C33 109.4(9) . . ?
C32 C31 C33 106.5(9) . . ?
C34 C31 Mg4 112.1(7) . . ?
C32 C31 Mg4 111.3(6) . . ?
C33 C31 Mg4 111.2(6) . . ?
C31 C32 H32A 109.5 . . ?
C31 C32 H32B 109.5 . . ?
H32A C32 H32B 109.5 . . ?
C31 C32 H32C 109.5 . . ?
H32A C32 H32C 109.5 . . ?
H32B C32 H32C 109.5 . . ?
C31 C33 H33A 109.5 . . ?
C31 C33 H33B 109.5 . . ?
H33A C33 H33B 109.5 . . ?
C31 C33 H33C 109.5 . . ?
H33A C33 H33C 109.5 . . ?
H33B C33 H33C 109.5 . . ?
C31 C34 H34A 109.5 . . ?
C31 C34 H34B 109.5 . . ?
H34A C34 H34B 109.5 . . ?
C31 C34 H34C 109.5 . . ?
H34A C34 H34C 109.5 . . ?
H34B C34 H34C 109.5 . . ?
C41 C35 N3 113.0(7) . . ?
C41 C35 C36 110.6(9) . . ?
N3 C35 C36 110.1(7) . . ?
C41 C35 C40 109.1(8) . . ?
N3 C35 C40 107.5(7) . . ?
C36 C35 C40 106.2(8) . . ?
C37 C36 C35 114.5(9) . . ?
C37 C36 H36A 108.6 . . ?
C35 C36 H36A 108.6 . . ?
C37 C36 H36B 108.6 . . ?
C35 C36 H36B 108.6 . . ?
H36A C36 H36B 107.6 . . ?
C36 C37 C38 112.7(8) . . ?
C36 C37 H37A 109.0 . . ?
C38 C37 H37A 109.0 . . ?
C36 C37 H37B 109.0 . . ?
C38 C37 H37B 109.0 . . ?
H37A C37 H37B 107.8 . . ?
C39 C38 C37 111.8(8) . . ?
C39 C38 H38A 109.3 . . ?
C37 C38 H38A 109.3 . . ?
C39 C38 H38B 109.3 . . ?
C37 C38 H38B 109.3 . . ?
H38A C38 H38B 107.9 . . ?
C38 C39 N3 113.5(8) . . ?
C38 C39 C42 110.8(8) . . ?
N3 C39 C42 110.9(8) . . ?
C38 C39 C43 105.4(8) . . ?
N3 C39 C43 109.7(7) . . ?
C42 C39 C43 106.1(8) . . ?
C35 C40 Mg3 82.5(5) . . ?
C35 C40 H40A 109.8 . . ?
Mg3 C40 H40A 54.4 . . ?
C35 C40 H40B 108.7 . . ?
Mg3 C40 H40B 163.5 . . ?
H40A C40 H40B 109.5 . . ?
C35 C40 H40C 110.0 . . ?
Mg3 C40 H40C 76.6 . . ?
H40A C40 H40C 109.5 . . ?
H40B C40 H40C 109.5 . . ?
C35 C41 H41A 109.5 . . ?
C35 C41 H41B 109.5 . . ?
H41A C41 H41B 109.5 . . ?
C35 C41 H41C 109.5 . . ?
H41A C41 H41C 109.5 . . ?
H41B C41 H41C 109.5 . . ?
C39 C42 H42A 109.5 . . ?
C39 C42 H42B 109.5 . . ?
H42A C42 H42B 109.5 . . ?
C39 C42 H42C 109.5 . . ?
H42A C42 H42C 109.5 . . ?
H42B C42 H42C 109.5 . . ?
C39 C43 Mg4 81.0(5) . . ?
C39 C43 H43A 107.7 . . ?
Mg4 C43 H43A 62.0 . . ?
C39 C43 H43B 109.9 . . ?
Mg4 C43 H43B 168.4 . . ?
H43A C43 H43B 109.5 . . ?
C39 C43 H43C 110.7 . . ?
Mg4 C43 H43C 68.7 . . ?
H43A C43 H43C 109.5 . . ?
H43B C43 H43C 109.5 . . ?
C50 C44 N4 110.6(7) . . ?
C50 C44 C49 108.5(8) . . ?
N4 C44 C49 109.2(7) . . ?
C50 C44 C45 110.1(7) . . ?
N4 C44 C45 111.8(7) . . ?
C49 C44 C45 106.6(8) . . ?
C44 C45 C46 114.0(8) . . ?
C44 C45 H45A 108.8 . . ?
C46 C45 H45A 108.8 . . ?
C44 C45 H45B 108.8 . . ?
C46 C45 H45B 108.8 . . ?
H45A C45 H45B 107.7 . . ?
C45 C46 C47 109.2(7) . . ?
C45 C46 H46A 109.8 . . ?
C47 C46 H46A 109.8 . . ?
C45 C46 H46B 109.8 . . ?
C47 C46 H46B 109.8 . . ?
H46A C46 H46B 108.3 . . ?
C48 C47 C46 113.8(8) . . ?
C48 C47 H47A 108.8 . . ?
C46 C47 H47A 108.8 . . ?
C48 C47 H47B 108.8 . . ?
C46 C47 H47B 108.8 . . ?
H47A C47 H47B 107.7 . . ?
N4 C48 C51 115.6(9) . . ?
N4 C48 C52 107.8(7) . . ?
C51 C48 C52 108.2(8) . . ?
N4 C48 C47 111.0(7) . . ?
C51 C48 C47 110.8(8) . . ?
C52 C48 C47 102.5(8) . . ?
C44 C49 Mg4 82.3(5) . . ?
C44 C49 H49A 109.3 . . ?
Mg4 C49 H49A 63.2 . . ?
C44 C49 H49B 108.9 . . ?
Mg4 C49 H49B 66.2 . . ?
H49A C49 H49B 109.5 . . ?
C44 C49 H49C 110.3 . . ?
Mg4 C49 H49C 167.4 . . ?
H49A C49 H49C 109.5 . . ?
H49B C49 H49C 109.5 . . ?
C44 C50 H50A 109.5 . . ?
C44 C50 H50B 109.5 . . ?
H50A C50 H50B 109.5 . . ?
C44 C50 H50C 109.5 . . ?
H50A C50 H50C 109.5 . . ?
H50B C50 H50C 109.5 . . ?
C48 C51 H51A 109.5 . . ?
C48 C51 H51B 109.5 . . ?
H51A C51 H51B 109.5 . . ?
C48 C51 H51C 109.5 . . ?
H51A C51 H51C 109.5 . . ?
H51B C51 H51C 109.5 . . ?
C48 C52 Mg3 81.7(5) . . ?
C48 C52 H52A 110.1 . . ?
Mg3 C52 H52A 63.1 . . ?
C48 C52 H52B 109.3 . . ?
Mg3 C52 H52B 168.8 . . ?
H52A C52 H52B 109.5 . . ?
C48 C52 H52C 109.0 . . ?
Mg3 C52 H52C 67.7 . . ?
H52A C52 H52C 109.5 . . ?
H52B C52 H52C 109.5 . . ?
C5 C7A H7A1 109.5 . . ?
C5 C7A H7A2 109.5 . . ?
H7A1 C7A H7A2 109.5 . . ?
C5 C7A H7A3 109.5 . . ?
H7A1 C7A H7A3 109.5 . . ?
H7A2 C7A H7A3 109.5 . . ?
C5 C6A H6A1 109.5 . . ?
C5 C6A H6A2 109.5 . . ?
H6A1 C6A H6A2 109.5 . . ?
C5 C6A H6A3 109.5 . . ?
H6A1 C6A H6A3 109.5 . . ?
H6A2 C6A H6A3 109.5 . . ?
C5 C8A H8A1 109.5 . . ?
C5 C8A H8A2 109.5 . . ?
H8A1 C8A H8A2 109.5 . . ?
C5 C8A H8A3 109.5 . . ?
H8A1 C8A H8A3 109.5 . . ?
H8A2 C8A H8A3 109.5 . . ?
C27 C30A H30D 109.5 . . ?
C27 C30A H30E 109.5 . . ?
H30D C30A H30E 109.5 . . ?
C27 C30A H30F 109.5 . . ?
H30D C30A H30F 109.5 . . ?
H30E C30A H30F 109.5 . . ?
C27 C29A H29D 109.5 . . ?
C27 C29A H29E 109.5 . . ?
H29D C29A H29E 109.5 . . ?
C27 C29A H29F 109.5 . . ?
H29D C29A H29F 109.5 . . ?
H29E C29A H29F 109.5 . . ?
C27 C28A H28D 109.5 . . ?
C27 C28A H28E 109.5 . . ?
H28D C28A H28E 109.5 . . ?
C27 C28A H28F 109.5 . . ?
H28D C28A H28F 109.5 . . ?
H28E C28A H28F 109.5 . . ?
C22 C21A C20 107.3(17) . . ?
C22 C21A H21C 110.2 . . ?
C20 C21A H21C 110.2 . . ?
C22 C21A H21D 110.2 . . ?
C20 C21A H21D 110.2 . . ?
H21C C21A H21D 108.5 . . ?

loop_
_geom_bond_atom_site_label_1
_geom_bond_atom_site_label_2
_geom_bond_distance
_geom_bond_site_symmetry_2
_geom_bond_publ_flag
Mg1 N2 2.098(8) . ?
Mg1 N1 2.136(8) . ?
Mg1 C1 2.176(11) . ?
Mg1 C23 2.812(9) . ?
Mg1 C16 2.869(10) . ?
Mg1 Mg2 2.913(3) . ?
Mg2 N2 2.114(7) . ?
Mg2 N1 2.156(7) . ?
Mg2 C5 2.177(10) . ?
Mg2 C14 2.774(10) . ?
Mg2 C25 2.812(11) . ?
Mg3 N4 2.091(7) . ?
Mg3 N3 2.142(8) . ?
Mg3 C27 2.180(10) . ?
Mg3 C52 2.773(9) . ?
Mg3 C40 2.817(10) . ?
Mg3 Mg4 2.939(3) . ?
Mg3 H40A 2.3833 . ?
Mg4 N4 2.123(8) . ?
Mg4 N3 2.171(7) . ?
Mg4 C31 2.192(10) . ?
Mg4 C49 2.768(8) . ?
Mg4 C43 2.850(9) . ?
N1 C9 1.518(11) . ?
N1 C13 1.521(12) . ?
N2 C18 1.510(11) . ?
N2 C22 1.529(11) . ?
N3 C35 1.507(11) . ?
N3 C39 1.514(12) . ?
N4 C48 1.519(11) . ?
N4 C44 1.519(11) . ?
C1 C2 1.509(14) . ?
C1 C3 1.511(12) . ?
C1 C4 1.555(15) . ?
C2 H2A 0.9800 . ?
C2 H2B 0.9800 . ?
C2 H2C 0.9800 . ?
C3 H3A 0.9800 . ?
C3 H3B 0.9800 . ?
C3 H3C 0.9800 . ?
C4 H4A 0.9800 . ?
C4 H4B 0.9800 . ?
C4 H4C 0.9800 . ?
C5 C8A 1.49(3) . ?
C5 C7A 1.52(3) . ?
C5 C6 1.54(2) . ?
C5 C7 1.571(16) . ?
C5 C8 1.578(19) . ?
C5 C6A 1.60(3) . ?
C6 H6A 0.9800 . ?
C6 H6B 0.9800 . ?
C6 H6C 0.9800 . ?
C7 H7A 0.9800 . ?
C7 H7B 0.9800 . ?
C7 H7C 0.9800 . ?
C8 H8A 0.9800 . ?
C8 H8B 0.9800 . ?
C8 H8C 0.9800 . ?
C9 C15 1.499(12) . ?
C9 C10 1.547(13) . ?
C9 C14 1.551(14) . ?
C10 C11 1.546(16) . ?
C10 H10A 0.9900 . ?
C10 H10B 0.9900 . ?
C11 C12 1.477(18) . ?
C11 H11A 0.9900 . ?
C11 H11B 0.9900 . ?
C12 C13 1.528(13) . ?
C12 H12A 0.9900 . ?
C12 H12B 0.9900 . ?
C13 C17 1.455(12) . ?
C13 C16 1.588(15) . ?
C14 H14A 0.9800 . ?
C14 H14B 0.9800 . ?
C14 H14C 0.9800 . ?
C15 H15A 0.9800 . ?
C15 H15B 0.9800 . ?
C15 H15C 0.9800 . ?
C16 H16A 0.9800 . ?
C16 H16B 0.9800 . ?
C16 H16C 0.9800 . ?
C17 H17A 0.9800 . ?
C17 H17B 0.9800 . ?
C17 H17C 0.9800 . ?
C18 C24 1.478(14) . ?
C18 C23 1.543(13) . ?
C18 C19 1.595(13) . ?
C19 C20 1.538(14) . ?
C19 H19A 0.9900 . ?
C19 H19B 0.9900 . ?
C20 C21A 1.63(3) . ?
C20 C21 1.667(12) . ?
C20 H20A 0.9900 . ?
C20 H20B 0.9900 . ?
C21 C22 1.508(14) . ?
C21 H21A 0.9900 . ?
C21 H21B 0.9900 . ?
C22 C25 1.508(12) . ?
C22 C26 1.581(15) . ?
C22 C21A 1.61(3) . ?
C23 H23A 0.9800 . ?
C23 H23B 0.9800 . ?
C23 H23C 0.9800 . ?
C24 H24A 0.9800 . ?
C24 H24B 0.9800 . ?
C24 H24C 0.9800 . ?
C25 H25A 0.9800 . ?
C25 H25B 0.9800 . ?
C25 H25C 0.9800 . ?
C26 H26A 0.9800 . ?
C26 H26B 0.9800 . ?
C26 H26C 0.9800 . ?
C27 C29A 1.47(3) . ?
C27 C29 1.500(18) . ?
C27 C30A 1.51(2) . ?
C27 C30 1.54(2) . ?
C27 C28A 1.55(2) . ?
C27 C28 1.55(2) . ?
C28 H28A 0.9800 . ?
C28 H28B 0.9800 . ?
C28 H28C 0.9800 . ?
C29 H29A 0.9800 . ?
C29 H29B 0.9800 . ?
C29 H29C 0.9800 . ?
C30 H30A 0.9800 . ?
C30 H30B 0.9800 . ?
C30 H30C 0.9800 . ?
C31 C34 1.523(14) . ?
C31 C32 1.528(11) . ?
C31 C33 1.553(14) . ?
C32 H32A 0.9800 . ?
C32 H32B 0.9800 . ?
C32 H32C 0.9800 . ?
C33 H33A 0.9800 . ?
C33 H33B 0.9800 . ?
C33 H33C 0.9800 . ?
C34 H34A 0.9800 . ?
C34 H34B 0.9800 . ?
C34 H34C 0.9800 . ?
C35 C41 1.489(14) . ?
C35 C36 1.533(12) . ?
C35 C40 1.557(11) . ?
C36 C37 1.422(12) . ?
C36 H36A 0.9900 . ?
C36 H36B 0.9900 . ?
C37 C38 1.562(13) . ?
C37 H37A 0.9900 . ?
C37 H37B 0.9900 . ?
C38 C39 1.486(13) . ?
C38 H38A 0.9900 . ?
C38 H38B 0.9900 . ?
C39 C42 1.559(14) . ?
C39 C43 1.568(13) . ?
C40 H40A 0.9800 . ?
C40 H40B 0.9800 . ?
C40 H40C 0.9800 . ?
C41 H41A 0.9800 . ?
C41 H41B 0.9800 . ?
C41 H41C 0.9800 . ?
C42 H42A 0.9800 . ?
C42 H42B 0.9800 . ?
C42 H42C 0.9800 . ?
C43 H43A 0.9800 . ?
C43 H43B 0.9800 . ?
C43 H43C 0.9800 . ?
C44 C50 1.516(11) . ?
C44 C49 1.519(13) . ?
C44 C45 1.559(11) . ?
C45 C46 1.561(16) . ?
C45 H45A 0.9900 . ?
C45 H45B 0.9900 . ?
C46 C47 1.570(14) . ?
C46 H46A 0.9900 . ?
C46 H46B 0.9900 . ?
C47 C48 1.563(12) . ?
C47 H47A 0.9900 . ?
C47 H47B 0.9900 . ?
C48 C51 1.531(12) . ?
C48 C52 1.562(13) . ?
C49 H49A 0.9800 . ?
C49 H49B 0.9800 . ?
C49 H49C 0.9800 . ?
C50 H50A 0.9800 . ?
C50 H50B 0.9800 . ?
C50 H50C 0.9800 . ?
C51 H51A 0.9800 . ?
C51 H51B 0.9800 . ?
C51 H51C 0.9800 . ?
C52 H52A 0.9800 . ?
C52 H52B 0.9800 . ?
C52 H52C 0.9800 . ?
C7A H7A1 0.9800 . ?
C7A H7A2 0.9800 . ?
C7A H7A3 0.9800 . ?
C6A H6A1 0.9800 . ?
C6A H6A2 0.9800 . ?
C6A H6A3 0.9800 . ?
C8A H8A1 0.9800 . ?
C8A H8A2 0.9800 . ?
C8A H8A3 0.9800 . ?
C30A H30D 0.9800 . ?
C30A H30E 0.9800 . ?
C30A H30F 0.9800 . ?
C29A H29D 0.9800 . ?
C29A H29E 0.9800 . ?
C29A H29F 0.9800 . ?
C28A H28D 0.9800 . ?
C28A H28E 0.9800 . ?
C28A H28F 0.9800 . ?
C21A H21C 0.9900 . ?
C21A H21D 0.9900 . ?

loop_
_geom_torsion_atom_site_label_1
_geom_torsion_atom_site_label_2
_geom_torsion_atom_site_label_3
_geom_torsion_atom_site_label_4
_geom_torsion
_geom_torsion_site_symmetry_1
_geom_torsion_site_symmetry_2
_geom_torsion_site_symmetry_3
_geom_torsion_site_symmetry_4
_geom_torsion_publ_flag
N1 Mg1 Mg2 N2 178.9(5) . . . . ?
C1 Mg1 Mg2 N2 -95(7) . . . . ?
C23 Mg1 Mg2 N2 53.3(4) . . . . ?
C16 Mg1 Mg2 N2 -128.0(4) . . . . ?
N2 Mg1 Mg2 N1 -178.9(5) . . . . ?
C1 Mg1 Mg2 N1 86(7) . . . . ?
C23 Mg1 Mg2 N1 -125.6(4) . . . . ?
C16 Mg1 Mg2 N1 53.2(3) . . . . ?
N2 Mg1 Mg2 C5 65(10) . . . . ?
N1 Mg1 Mg2 C5 -116(10) . . . . ?
C1 Mg1 Mg2 C5 -30(11) . . . . ?
C23 Mg1 Mg2 C5 118(10) . . . . ?
C16 Mg1 Mg2 C5 -63(10) . . . . ?
N2 Mg1 Mg2 C14 -124.1(4) . . . . ?
N1 Mg1 Mg2 C14 54.8(3) . . . . ?
C1 Mg1 Mg2 C14 141(7) . . . . ?
C23 Mg1 Mg2 C14 -70.9(3) . . . . ?
C16 Mg1 Mg2 C14 107.9(3) . . . . ?
N2 Mg1 Mg2 C25 55.5(3) . . . . ?
N1 Mg1 Mg2 C25 -125.6(3) . . . . ?
C1 Mg1 Mg2 C25 -40(7) . . . . ?
C23 Mg1 Mg2 C25 108.7(3) . . . . ?
C16 Mg1 Mg2 C25 -72.5(3) . . . . ?
N3 Mg3 Mg4 N4 -178.2(5) . . . . ?
C27 Mg3 Mg4 N4 112(8) . . . . ?
C52 Mg3 Mg4 N4 -54.3(3) . . . . ?
C40 Mg3 Mg4 N4 128.1(3) . . . . ?
N4 Mg3 Mg4 N3 178.2(5) . . . . ?
C27 Mg3 Mg4 N3 -70(8) . . . . ?
C52 Mg3 Mg4 N3 123.9(3) . . . . ?
C40 Mg3 Mg4 N3 -53.7(3) . . . . ?
N4 Mg3 Mg4 C31 -37(7) . . . . ?
N3 Mg3 Mg4 C31 145(7) . . . . ?
C27 Mg3 Mg4 C31 75(10) . . . . ?
C52 Mg3 Mg4 C31 -91(7) . . . . ?
C40 Mg3 Mg4 C31 91(7) . . . . ?
N4 Mg3 Mg4 C49 -53.9(3) . . . . ?
N3 Mg3 Mg4 C49 127.9(3) . . . . ?
C27 Mg3 Mg4 C49 58(8) . . . . ?
C52 Mg3 Mg4 C49 -108.2(3) . . . . ?
C40 Mg3 Mg4 C49 74.2(3) . . . . ?
N4 Mg3 Mg4 C43 125.2(3) . . . . ?
N3 Mg3 Mg4 C43 -53.0(3) . . . . ?
C27 Mg3 Mg4 C43 -123(8) . . . . ?
C52 Mg3 Mg4 C43 70.8(3) . . . . ?
C40 Mg3 Mg4 C43 -106.8(3) . . . . ?
N2 Mg1 N1 C9 -108.0(6) . . . . ?
C1 Mg1 N1 C9 74.6(8) . . . . ?
C23 Mg1 N1 C9 -50.4(7) . . . . ?
C16 Mg1 N1 C9 141.0(7) . . . . ?
Mg2 Mg1 N1 C9 -108.8(7) . . . . ?
N2 Mg1 N1 C13 117.3(6) . . . . ?
C1 Mg1 N1 C13 -60.1(7) . . . . ?
C23 Mg1 N1 C13 174.9(6) . . . . ?
C16 Mg1 N1 C13 6.3(6) . . . . ?
Mg2 Mg1 N1 C13 116.5(6) . . . . ?
N2 Mg1 N1 Mg2 0.8(4) . . . . ?
C1 Mg1 N1 Mg2 -176.6(4) . . . . ?
C23 Mg1 N1 Mg2 58.4(3) . . . . ?
C16 Mg1 N1 Mg2 -110.1(3) . . . . ?
N2 Mg2 N1 C9 115.4(5) . . . . ?
C5 Mg2 N1 C9 -65.8(7) . . . . ?
C14 Mg2 N1 C9 6.8(5) . . . . ?
C25 Mg2 N1 C9 173.6(5) . . . . ?
Mg1 Mg2 N1 C9 116.2(5) . . . . ?
N2 Mg2 N1 C13 -114.8(6) . . . . ?
C5 Mg2 N1 C13 64.0(8) . . . . ?
C14 Mg2 N1 C13 136.7(8) . . . . ?
C25 Mg2 N1 C13 -56.6(7) . . . . ?
Mg1 Mg2 N1 C13 -114.0(7) . . . . ?
N2 Mg2 N1 Mg1 -0.8(3) . . . . ?
C5 Mg2 N1 Mg1 178.0(4) . . . . ?
C14 Mg2 N1 Mg1 -109.3(3) . . . . ?
C25 Mg2 N1 Mg1 57.4(3) . . . . ?
N1 Mg1 N2 C18 117.1(6) . . . . ?
C1 Mg1 N2 C18 -65.6(8) . . . . ?
C23 Mg1 N2 C18 6.9(6) . . . . ?
C16 Mg1 N2 C18 173.9(6) . . . . ?
Mg2 Mg1 N2 C18 117.9(7) . . . . ?
N1 Mg1 N2 C22 -109.5(6) . . . . ?
C1 Mg1 N2 C22 67.8(7) . . . . ?
C23 Mg1 N2 C22 140.3(7) . . . . ?
C16 Mg1 N2 C22 -52.7(6) . . . . ?
Mg2 Mg1 N2 C22 -108.7(6) . . . . ?
N1 Mg1 N2 Mg2 -0.8(4) . . . . ?
C1 Mg1 N2 Mg2 176.5(4) . . . . ?
C23 Mg1 N2 Mg2 -111.0(4) . . . . ?
C16 Mg1 N2 Mg2 55.9(4) . . . . ?
N1 Mg2 N2 C18 -112.1(6) . . . . ?
C5 Mg2 N2 C18 69.1(7) . . . . ?
C14 Mg2 N2 C18 -53.8(6) . . . . ?
C25 Mg2 N2 C18 138.7(7) . . . . ?
Mg1 Mg2 N2 C18 -112.9(7) . . . . ?
N1 Mg2 N2 C22 118.8(5) . . . . ?
C5 Mg2 N2 C22 -60.1(7) . . . . ?
C14 Mg2 N2 C22 177.0(6) . . . . ?
C25 Mg2 N2 C22 9.6(5) . . . . ?
Mg1 Mg2 N2 C22 117.9(6) . . . . ?
N1 Mg2 N2 Mg1 0.8(4) . . . . ?
C5 Mg2 N2 Mg1 -178.0(4) . . . . ?
C14 Mg2 N2 Mg1 59.1(4) . . . . ?
C25 Mg2 N2 Mg1 -108.4(4) . . . . ?
N4 Mg3 N3 C35 -116.8(5) . . . . ?
C27 Mg3 N3 C35 62.1(7) . . . . ?
C52 Mg3 N3 C35 -175.9(5) . . . . ?
C40 Mg3 N3 C35 -5.8(5) . . . . ?
Mg4 Mg3 N3 C35 -115.5(6) . . . . ?
N4 Mg3 N3 C39 108.7(6) . . . . ?
C27 Mg3 N3 C39 -72.4(8) . . . . ?
C52 Mg3 N3 C39 49.6(7) . . . . ?
C40 Mg3 N3 C39 -140.3(7) . . . . ?
Mg4 Mg3 N3 C39 110.0(7) . . . . ?
N4 Mg3 N3 Mg4 -1.3(3) . . . . ?
C27 Mg3 N3 Mg4 177.6(4) . . . . ?
C52 Mg3 N3 Mg4 -60.4(3) . . . . ?
C40 Mg3 N3 Mg4 109.7(4) . . . . ?
N4 Mg4 N3 C35 113.0(6) . . . . ?
C31 Mg4 N3 C35 -66.4(7) . . . . ?
C49 Mg4 N3 C35 55.4(6) . . . . ?
C43 Mg4 N3 C35 -136.6(7) . . . . ?
Mg3 Mg4 N3 C35 111.8(6) . . . . ?
N4 Mg4 N3 C39 -118.1(6) . . . . ?
C31 Mg4 N3 C39 62.5(8) . . . . ?
C49 Mg4 N3 C39 -175.7(6) . . . . ?
C43 Mg4 N3 C39 -7.8(6) . . . . ?
Mg3 Mg4 N3 C39 -119.4(7) . . . . ?
N4 Mg4 N3 Mg3 1.3(3) . . . . ?
C31 Mg4 N3 Mg3 -178.2(3) . . . . ?
C49 Mg4 N3 Mg3 -56.4(3) . . . . ?
C43 Mg4 N3 Mg3 111.6(4) . . . . ?
N3 Mg3 N4 C48 -115.3(5) . . . . ?
C27 Mg3 N4 C48 65.9(7) . . . . ?
C52 Mg3 N4 C48 -5.7(5) . . . . ?
C40 Mg3 N4 C48 -172.4(5) . . . . ?
Mg4 Mg3 N4 C48 -116.6(6) . . . . ?
N3 Mg3 N4 C44 111.1(6) . . . . ?
C27 Mg3 N4 C44 -67.7(8) . . . . ?
C52 Mg3 N4 C44 -139.3(7) . . . . ?
C40 Mg3 N4 C44 54.0(7) . . . . ?
Mg4 Mg3 N4 C44 109.8(7) . . . . ?
N3 Mg3 N4 Mg4 1.3(3) . . . . ?
C27 Mg3 N4 Mg4 -177.5(4) . . . . ?
C52 Mg3 N4 Mg4 110.9(3) . . . . ?
C40 Mg3 N4 Mg4 -55.8(3) . . . . ?
N3 Mg4 N4 C48 110.4(6) . . . . ?
C31 Mg4 N4 C48 -70.1(7) . . . . ?
C49 Mg4 N4 C48 -137.1(7) . . . . ?
C43 Mg4 N4 C48 53.1(6) . . . . ?
Mg3 Mg4 N4 C48 111.7(7) . . . . ?
N3 Mg4 N4 C44 -119.6(5) . . . . ?
C31 Mg4 N4 C44 59.8(6) . . . . ?
C49 Mg4 N4 C44 -7.1(5) . . . . ?
C43 Mg4 N4 C44 -176.9(5) . . . . ?
Mg3 Mg4 N4 C44 -118.3(5) . . . . ?
N3 Mg4 N4 Mg3 -1.3(3) . . . . ?
C31 Mg4 N4 Mg3 178.1(3) . . . . ?
C49 Mg4 N4 Mg3 111.2(3) . . . . ?
C43 Mg4 N4 Mg3 -58.6(3) . . . . ?
N2 Mg1 C1 C2 169.9(6) . . . . ?
N1 Mg1 C1 C2 -13.7(10) . . . . ?
C23 Mg1 C1 C2 114.4(7) . . . . ?
C16 Mg1 C1 C2 -64.7(8) . . . . ?
Mg2 Mg1 C1 C2 -97(7) . . . . ?
N2 Mg1 C1 C3 47.5(11) . . . . ?
N1 Mg1 C1 C3 -136.1(8) . . . . ?
C23 Mg1 C1 C3 -7.9(10) . . . . ?
C16 Mg1 C1 C3 172.9(9) . . . . ?
Mg2 Mg1 C1 C3 140(7) . . . . ?
N2 Mg1 C1 C4 -73.8(8) . . . . ?
N1 Mg1 C1 C4 102.5(8) . . . . ?
C23 Mg1 C1 C4 -129.3(7) . . . . ?
C16 Mg1 C1 C4 51.5(8) . . . . ?
Mg2 Mg1 C1 C4 19(8) . . . . ?
N2 Mg2 C5 C8A -41.5(16) . . . . ?
N1 Mg2 C5 C8A 140.1(15) . . . . ?
C14 Mg2 C5 C8A 84.0(15) . . . . ?
C25 Mg2 C5 C8A -95.6(15) . . . . ?
Mg1 Mg2 C5 C8A -105(10) . . . . ?
N2 Mg2 C5 C7A 86.5(15) . . . . ?
N1 Mg2 C5 C7A -91.9(15) . . . . ?
C14 Mg2 C5 C7A -148.0(14) . . . . ?
C25 Mg2 C5 C7A 32.3(15) . . . . ?
Mg1 Mg2 C5 C7A 23(11) . . . . ?
N2 Mg2 C5 C6 -126.4(9) . . . . ?
N1 Mg2 C5 C6 55.2(11) . . . . ?
C14 Mg2 C5 C6 -0.8(10) . . . . ?
C25 Mg2 C5 C6 179.5(9) . . . . ?
Mg1 Mg2 C5 C6 170(10) . . . . ?
N2 Mg2 C5 C7 122.4(9) . . . . ?
N1 Mg2 C5 C7 -56.0(10) . . . . ?
C14 Mg2 C5 C7 -112.0(8) . . . . ?
C25 Mg2 C5 C7 68.3(9) . . . . ?
Mg1 Mg2 C5 C7 59(10) . . . . ?
N2 Mg2 C5 C8 -2.3(11) . . . . ?
N1 Mg2 C5 C8 179.3(8) . . . . ?
C14 Mg2 C5 C8 123.2(9) . . . . ?
C25 Mg2 C5 C8 -56.5(9) . . . . ?
Mg1 Mg2 C5 C8 -66(10) . . . . ?
N2 Mg2 C5 C6A -166.6(15) . . . . ?
N1 Mg2 C5 C6A 15.0(16) . . . . ?
C14 Mg2 C5 C6A -41.1(16) . . . . ?
C25 Mg2 C5 C6A 139.2(15) . . . . ?
Mg1 Mg2 C5 C6A 130(10) . . . . ?
C13 N1 C9 C15 100.4(9) . . . . ?
Mg1 N1 C9 C15 -34.2(10) . . . . ?
Mg2 N1 C9 C15 -128.6(7) . . . . ?
C13 N1 C9 C10 -27.7(11) . . . . ?
Mg1 N1 C9 C10 -162.3(7) . . . . ?
Mg2 N1 C9 C10 103.3(8) . . . . ?
C13 N1 C9 C14 -142.1(8) . . . . ?
Mg1 N1 C9 C14 83.3(7) . . . . ?
Mg2 N1 C9 C14 -11.1(8) . . . . ?
C15 C9 C10 C11 -65.1(11) . . . . ?
N1 C9 C10 C11 61.5(11) . . . . ?
C14 C9 C10 C11 177.9(8) . . . . ?
C9 C10 C11 C12 -33.0(13) . . . . ?
C10 C11 C12 C13 -26.2(13) . . . . ?
C9 N1 C13 C17 97.5(10) . . . . ?
Mg1 N1 C13 C17 -126.7(8) . . . . ?
Mg2 N1 C13 C17 -30.0(11) . . . . ?
C9 N1 C13 C12 -31.4(11) . . . . ?
Mg1 N1 C13 C12 104.4(8) . . . . ?
Mg2 N1 C13 C12 -158.9(7) . . . . ?
C9 N1 C13 C16 -145.9(8) . . . . ?
Mg1 N1 C13 C16 -10.1(9) . . . . ?
Mg2 N1 C13 C16 86.6(8) . . . . ?
C11 C12 C13 C17 -69.8(12) . . . . ?
C11 C12 C13 N1 61.0(12) . . . . ?
C11 C12 C13 C16 176.0(9) . . . . ?
C15 C9 C14 Mg2 128.2(6) . . . . ?
N1 C9 C14 Mg2 8.2(6) . . . . ?
C10 C9 C14 Mg2 -110.2(6) . . . . ?
N2 Mg2 C14 C9 -89.2(5) . . . . ?
N1 Mg2 C14 C9 -6.4(5) . . . . ?
C5 Mg2 C14 C9 129.2(5) . . . . ?
C25 Mg2 C14 C9 -51.9(12) . . . . ?
Mg1 Mg2 C14 C9 -50.6(5) . . . . ?
C17 C13 C16 Mg1 130.1(7) . . . . ?
N1 C13 C16 Mg1 6.9(6) . . . . ?
C12 C13 C16 Mg1 -111.3(7) . . . . ?
N2 Mg1 C16 C13 -87.5(6) . . . . ?
N1 Mg1 C16 C13 -5.6(5) . . . . ?
C1 Mg1 C16 C13 131.3(6) . . . . ?
C23 Mg1 C16 C13 -45.9(14) . . . . ?
Mg2 Mg1 C16 C13 -50.1(5) . . . . ?
C22 N2 C18 C24 92.5(10) . . . . ?
Mg1 N2 C18 C24 -132.3(7) . . . . ?
Mg2 N2 C18 C24 -33.8(10) . . . . ?
C22 N2 C18 C23 -146.6(8) . . . . ?
Mg1 N2 C18 C23 -11.3(9) . . . . ?
Mg2 N2 C18 C23 87.2(9) . . . . ?
C22 N2 C18 C19 -31.8(10) . . . . ?
Mg1 N2 C18 C19 103.4(7) . . . . ?
Mg2 N2 C18 C19 -158.1(6) . . . . ?
C24 C18 C19 C20 -65.4(11) . . . . ?
N2 C18 C19 C20 61.8(12) . . . . ?
C23 C18 C19 C20 178.0(9) . . . . ?
C18 C19 C20 C21A -80.0(14) . . . . ?
C18 C19 C20 C21 -27.3(14) . . . . ?
C19 C20 C21 C22 -30.4(14) . . . . ?
C21A C20 C21 C22 36.5(14) . . . . ?
C20 C21 C22 C25 -176.1(9) . . . . ?
C20 C21 C22 N2 61.4(12) . . . . ?
C20 C21 C22 C26 -64.7(11) . . . . ?
C20 C21 C22 C21A -35.5(13) . . . . ?
C18 N2 C22 C25 -147.5(9) . . . . ?
Mg1 N2 C22 C25 80.0(9) . . . . ?
Mg2 N2 C22 C25 -16.5(10) . . . . ?
C18 N2 C22 C21 -27.7(11) . . . . ?
Mg1 N2 C22 C21 -160.2(6) . . . . ?
Mg2 N2 C22 C21 103.3(8) . . . . ?
C18 N2 C22 C26 98.5(10) . . . . ?
Mg1 N2 C22 C26 -34.0(9) . . . . ?
Mg2 N2 C22 C26 -130.6(7) . . . . ?
C18 N2 C22 C21A 39.4(14) . . . . ?
Mg1 N2 C22 C21A -93.1(12) . . . . ?
Mg2 N2 C22 C21A 170.3(11) . . . . ?
C24 C18 C23 Mg1 132.6(7) . . . . ?
N2 C18 C23 Mg1 7.9(7) . . . . ?
C19 C18 C23 Mg1 -110.1(7) . . . . ?
N2 Mg1 C23 C18 -6.4(5) . . . . ?
N1 Mg1 C23 C18 -88.9(6) . . . . ?
C1 Mg1 C23 C18 129.1(6) . . . . ?
C16 Mg1 C23 C18 -53.7(15) . . . . ?
Mg2 Mg1 C23 C18 -49.5(5) . . . . ?
C21 C22 C25 Mg2 -113.5(8) . . . . ?
N2 C22 C25 Mg2 11.9(7) . . . . ?
C26 C22 C25 Mg2 130.2(7) . . . . ?
C21A C22 C25 Mg2 -179(2) . . . . ?
N2 Mg2 C25 C22 -9.4(5) . . . . ?
N1 Mg2 C25 C22 -91.8(6) . . . . ?
C5 Mg2 C25 C22 127.1(6) . . . . ?
C14 Mg2 C25 C22 -51.9(12) . . . . ?
Mg1 Mg2 C25 C22 -53.2(6) . . . . ?
N4 Mg3 C27 C29A 48(2) . . . . ?
N3 Mg3 C27 C29A -130(2) . . . . ?
C52 Mg3 C27 C29A 104(2) . . . . ?
C40 Mg3 C27 C29A -78(2) . . . . ?
Mg4 Mg3 C27 C29A -61(9) . . . . ?
N4 Mg3 C27 C29 73.9(12) . . . . ?
N3 Mg3 C27 C29 -104.5(11) . . . . ?
C52 Mg3 C27 C29 129.9(11) . . . . ?
C40 Mg3 C27 C29 -52.4(11) . . . . ?
Mg4 Mg3 C27 C29 -36(9) . . . . ?
N4 Mg3 C27 C30A -75.8(16) . . . . ?
N3 Mg3 C27 C30A 105.7(16) . . . . ?
C52 Mg3 C27 C30A -19.8(16) . . . . ?
C40 Mg3 C27 C30A 157.9(15) . . . . ?
Mg4 Mg3 C27 C30A 174(8) . . . . ?
N4 Mg3 C27 C30 -48.5(13) . . . . ?
N3 Mg3 C27 C30 133.0(12) . . . . ?
C52 Mg3 C27 C30 7.5(12) . . . . ?
C40 Mg3 C27 C30 -174.8(12) . . . . ?
Mg4 Mg3 C27 C30 -158(8) . . . . ?
N4 Mg3 C27 C28A 171.9(11) . . . . ?
N3 Mg3 C27 C28A -6.6(13) . . . . ?
C52 Mg3 C27 C28A -132.1(12) . . . . ?
C40 Mg3 C27 C28A 45.6(12) . . . . ?
Mg4 Mg3 C27 C28A 62(8) . . . . ?
N4 Mg3 C27 C28 -167.2(11) . . . . ?
N3 Mg3 C27 C28 14.3(13) . . . . ?
C52 Mg3 C27 C28 -111.3(12) . . . . ?
C40 Mg3 C27 C28 66.5(12) . . . . ?
Mg4 Mg3 C27 C28 83(8) . . . . ?
N4 Mg4 C31 C34 9.3(9) . . . . ?
N3 Mg4 C31 C34 -171.5(6) . . . . ?
C49 Mg4 C31 C34 61.8(7) . . . . ?
C43 Mg4 C31 C34 -117.1(7) . . . . ?
Mg3 Mg4 C31 C34 45(7) . . . . ?
N4 Mg4 C31 C32 127.9(7) . . . . ?
N3 Mg4 C31 C32 -52.9(8) . . . . ?
C49 Mg4 C31 C32 -179.6(7) . . . . ?
C43 Mg4 C31 C32 1.6(8) . . . . ?
Mg3 Mg4 C31 C32 164(7) . . . . ?
N4 Mg4 C31 C33 -113.5(8) . . . . ?
N3 Mg4 C31 C33 65.7(9) . . . . ?
C49 Mg4 C31 C33 -61.0(8) . . . . ?
C43 Mg4 C31 C33 120.2(7) . . . . ?
Mg3 Mg4 C31 C33 -78(7) . . . . ?
C39 N3 C35 C41 -93.0(9) . . . . ?
Mg3 N3 C35 C41 129.7(7) . . . . ?
Mg4 N3 C35 C41 34.0(9) . . . . ?
C39 N3 C35 C36 31.3(10) . . . . ?
Mg3 N3 C35 C36 -106.0(7) . . . . ?
Mg4 N3 C35 C36 158.3(6) . . . . ?
C39 N3 C35 C40 146.6(8) . . . . ?
Mg3 N3 C35 C40 9.3(9) . . . . ?
Mg4 N3 C35 C40 -86.4(8) . . . . ?
C41 C35 C36 C37 63.1(12) . . . . ?
N3 C35 C36 C37 -62.6(13) . . . . ?
C40 C35 C36 C37 -178.7(10) . . . . ?
C35 C36 C37 C38 30.7(16) . . . . ?
C36 C37 C38 C39 27.5(15) . . . . ?
C37 C38 C39 N3 -57.0(12) . . . . ?
C37 C38 C39 C42 68.5(11) . . . . ?
C37 C38 C39 C43 -177.1(8) . . . . ?
C35 N3 C39 C38 25.2(11) . . . . ?
Mg3 N3 C39 C38 159.0(6) . . . . ?
Mg4 N3 C39 C38 -104.8(8) . . . . ?
C35 N3 C39 C42 -100.3(9) . . . . ?
Mg3 N3 C39 C42 33.5(10) . . . . ?
Mg4 N3 C39 C42 129.7(7) . . . . ?
C35 N3 C39 C43 142.8(8) . . . . ?
Mg3 N3 C39 C43 -83.4(9) . . . . ?
Mg4 N3 C39 C43 12.8(9) . . . . ?
C41 C35 C40 Mg3 -129.5(7) . . . . ?
N3 C35 C40 Mg3 -6.6(6) . . . . ?
C36 C35 C40 Mg3 111.2(7) . . . . ?
N4 Mg3 C40 C35 86.9(6) . . . . ?
N3 Mg3 C40 C35 5.2(5) . . . . ?
C27 Mg3 C40 C35 -130.8(6) . . . . ?
C52 Mg3 C40 C35 41.1(14) . . . . ?
Mg4 Mg3 C40 C35 49.8(5) . . . . ?
C38 C39 C43 Mg4 113.2(7) . . . . ?
N3 C39 C43 Mg4 -9.3(7) . . . . ?
C42 C39 C43 Mg4 -129.2(6) . . . . ?
N4 Mg4 C43 C39 87.9(6) . . . . ?
N3 Mg4 C43 C39 7.1(5) . . . . ?
C31 Mg4 C43 C39 -130.6(6) . . . . ?
C49 Mg4 C43 C39 53.7(14) . . . . ?
Mg3 Mg4 C43 C39 50.1(5) . . . . ?
C48 N4 C44 C50 -98.5(9) . . . . ?
Mg3 N4 C44 C50 33.1(9) . . . . ?
Mg4 N4 C44 C50 131.0(7) . . . . ?
C48 N4 C44 C49 142.2(8) . . . . ?
Mg3 N4 C44 C49 -86.2(7) . . . . ?
Mg4 N4 C44 C49 11.8(8) . . . . ?
C48 N4 C44 C45 24.6(10) . . . . ?
Mg3 N4 C44 C45 156.2(6) . . . . ?
Mg4 N4 C44 C45 -105.9(7) . . . . ?
C50 C44 C45 C46 62.7(10) . . . . ?
N4 C44 C45 C46 -60.6(10) . . . . ?
C49 C44 C45 C46 -179.8(7) . . . . ?
C44 C45 C46 C47 32.0(10) . . . . ?
C45 C46 C47 C48 26.5(11) . . . . ?
C44 N4 C48 C51 -94.7(9) . . . . ?
Mg3 N4 C48 C51 130.4(7) . . . . ?
Mg4 N4 C48 C51 32.2(10) . . . . ?
C44 N4 C48 C52 144.1(7) . . . . ?
Mg3 N4 C48 C52 9.2(8) . . . . ?
Mg4 N4 C48 C52 -89.0(7) . . . . ?
C44 N4 C48 C47 32.6(10) . . . . ?
Mg3 N4 C48 C47 -102.3(7) . . . . ?
Mg4 N4 C48 C47 159.5(6) . . . . ?
C46 C47 C48 N4 -61.6(10) . . . . ?
C46 C47 C48 C51 68.4(11) . . . . ?
C46 C47 C48 C52 -176.4(7) . . . . ?
C50 C44 C49 Mg4 -129.2(6) . . . . ?
N4 C44 C49 Mg4 -8.6(6) . . . . ?
C45 C44 C49 Mg4 112.3(6) . . . . ?
N4 Mg4 C49 C44 6.8(5) . . . . ?
N3 Mg4 C49 C44 86.5(6) . . . . ?
C31 Mg4 C49 C44 -130.5(5) . . . . ?
C43 Mg4 C49 C44 45.3(14) . . . . ?
Mg3 Mg4 C49 C44 48.8(5) . . . . ?
N4 C48 C52 Mg3 -6.6(6) . . . . ?
C51 C48 C52 Mg3 -132.3(7) . . . . ?
C47 C48 C52 Mg3 110.6(6) . . . . ?
N4 Mg3 C52 C48 5.3(5) . . . . ?
N3 Mg3 C52 C48 88.3(5) . . . . ?
C27 Mg3 C52 C48 -131.4(5) . . . . ?
C40 Mg3 C52 C48 56.7(13) . . . . ?
Mg4 Mg3 C52 C48 48.1(5) . . . . ?
C25 C22 C21A C20 115.9(19) . . . . ?
C21 C22 C21A C20 35.7(12) . . . . ?
N2 C22 C21A C20 -74.4(16) . . . . ?
C26 C22 C21A C20 -178(2) . . . . ?
C19 C20 C21A C22 85.2(15) . . . . ?
C21 C20 C21A C22 -33.2(11) . . . . ?
